data_7240907
loop_
_publ_author_name
'Li, Ning'
'Liu, Jing-Jing'
'Sun, Jia-Wei'
'Dong, Bao-Xia'
'Dong, Long-Zhang'
'Yao, Su-Juan'
'Xin, Zhifeng'
'Li, Shun-Li'
'Lan, Ya-Qian'

_publ_section_title
;
 Calix[8]arene-constructed stable polyoxo-titanium clusters for efficient
 CO2 photoreduction
;
_journal_issue 16
_journal_name_full 'Green Chemistry'
_journal_page_first 5325
_journal_page_last 5332
_journal_paper_doi 10.1039/D0GC01497D
_journal_volume 22
_journal_year 2020
_chemical_formula_moiety 'C68 H76 O24 Ti7'
_chemical_formula_sum 'C68 H76 O24 Ti7'
_chemical_formula_weight 1612.58
_space_group_crystal_system orthorhombic
_space_group_IT_number 36
_space_group_name_Hall 'C 2c -2'
_space_group_name_H-M_alt 'C m c 21'
_atom_sites_solution_hydrogens geom
_atom_sites_solution_primary dual
_audit_creation_date 2020-01-14
_audit_creation_method
;
Olex2 1.3
(compiled Nov 21 2019 18:26:39 for OlexSys, GUI svn.r6003)
;
_audit_update_record
;
2020-04-25 deposited with the CCDC.	2020-07-13 downloaded from the CCDC.
;
_cell_angle_alpha 90
_cell_angle_beta 90
_cell_angle_gamma 90
_cell_formula_units_Z 4
_cell_length_a 24.63(3)
_cell_length_b 19.10(3)
_cell_length_c 14.90(2)
_cell_measurement_reflns_used 409
_cell_measurement_temperature 296.15
_cell_measurement_theta_max 21.890
_cell_measurement_theta_min 2.699
_cell_volume 7009(17)
_computing_cell_refinement 'SAINT v8.37A (Bruker, 2015)'
_computing_data_reduction 'SAINT v8.37A (Bruker, 2015)'
_computing_molecular_graphics 'Olex2 1.3 (Dolomanov et al., 2009)'
_computing_publication_material 'Olex2 1.3 (Dolomanov et al., 2009)'
_computing_structure_refinement 'SHELXL 2018/3 (Sheldrick, 2015)'
_computing_structure_solution 'XT  (Sheldrick, 2015)'
_diffrn_ambient_temperature 296.15
_diffrn_detector_area_resol_mean 8
_diffrn_measured_fraction_theta_full 0.994
_diffrn_measured_fraction_theta_max 0.994
_diffrn_measurement_device_type 'Bruker SMART APEX CCD area detector'
_diffrn_measurement_method '\w and \f scans'
_diffrn_radiation_monochromator graphite
_diffrn_radiation_type MoK\a
_diffrn_radiation_wavelength 0.71073
_diffrn_reflns_av_R_equivalents 0.0849
_diffrn_reflns_av_unetI/netI 0.0896
_diffrn_reflns_Laue_measured_fraction_full 0.994
_diffrn_reflns_Laue_measured_fraction_max 0.994
_diffrn_reflns_limit_h_max 29
_diffrn_reflns_limit_h_min -20
_diffrn_reflns_limit_k_max 21
_diffrn_reflns_limit_k_min -22
_diffrn_reflns_limit_l_max 17
_diffrn_reflns_limit_l_min -17
_diffrn_reflns_number 20977
_diffrn_reflns_point_group_measured_fraction_full 0.977
_diffrn_reflns_point_group_measured_fraction_max 0.977
_diffrn_reflns_theta_full 25.026
_diffrn_reflns_theta_max 25.026
_diffrn_reflns_theta_min 2.533
_diffrn_source 'sealed tube'
_diffrn_source_current 30.0
_diffrn_source_power 1.5
_diffrn_source_voltage 50.0
_diffrn_standards_number 0
_exptl_absorpt_coefficient_mu 0.835
_exptl_absorpt_correction_T_max 0.7452
_exptl_absorpt_correction_T_min 0.5377
_exptl_absorpt_correction_type multi-scan
_exptl_absorpt_process_details
;
SADABS-2016/2 (Bruker,2016/2) was used for absorption correction.
wR2(int) was 0.0871 before and 0.0661 after correction.
The Ratio of minimum to maximum transmission is 0.7216.
The \l/2 correction factor is Not present.
;
_exptl_crystal_colour 'clear light brown'
_exptl_crystal_colour_lustre clear
_exptl_crystal_colour_modifier light
_exptl_crystal_colour_primary brown
_exptl_crystal_density_diffrn 1.528
_exptl_crystal_description block
_exptl_crystal_F_000 3320
_exptl_crystal_size_max 0.082
_exptl_crystal_size_mid 0.076
_exptl_crystal_size_min 0.051
_refine_diff_density_max 0.636
_refine_diff_density_min -0.751
_refine_diff_density_rms 0.097
_refine_ls_abs_structure_details
;
 Refined as an inversion twin.
;
_refine_ls_abs_structure_Flack 0.52(8)
_refine_ls_extinction_method none
_refine_ls_goodness_of_fit_ref 1.122
_refine_ls_hydrogen_treatment constr
_refine_ls_matrix_type full
_refine_ls_number_parameters 472
_refine_ls_number_reflns 6208
_refine_ls_number_restraints 267
_refine_ls_restrained_S_all 1.141
_refine_ls_R_factor_all 0.1629
_refine_ls_R_factor_gt 0.0852
_refine_ls_shift/su_max 0.000
_refine_ls_shift/su_mean 0.000
_refine_ls_structure_factor_coef Fsqd
_refine_ls_weighting_details 'w=1/[\s^2^(Fo^2^)+(0.0656P)^2^+40.2284P] where P=(Fo^2^+2Fc^2^)/3'
_refine_ls_weighting_scheme calc
_refine_ls_wR_factor_gt 0.1690
_refine_ls_wR_factor_ref 0.2079
_reflns_Friedel_coverage 0.885
_reflns_Friedel_fraction_full 0.959
_reflns_Friedel_fraction_max 0.959
_reflns_number_gt 3635
_reflns_number_total 6208
_reflns_threshold_expression 'I > 2\s(I)'
_cod_data_source_file d0gc01497d2.cif
_cod_data_source_block mo_4hao_0ma
_cod_depositor_comments
;Adding full bibliography for 7240906--7240907.cif.

 Adding full bibliography for 7240906--7240907.cif.
;
_cod_original_cell_volume 7008(17)
_cod_database_code 7240907
_shelx_shelxl_version_number 2018/3
_shelx_space_group_comment
;
The symmetry employed for this shelxl refinement is uniquely defined
by the following loop, which should always be used as a source of
symmetry information in preference to the above space-group names.
They are only intended as comments.
;
_shelx_estimated_absorpt_t_max 0.959
_shelx_estimated_absorpt_t_min 0.935
_olex2_refinement_description
;
1. Twinned data refinement
 Scales: 0.48(8)
 0.52(8)
2. Fixed Uiso
 At 1.2 times of:
  All C(H) groups, All C(H,H) groups
 At 1.5 times of:
  All C(H,H,H) groups
3. Rigid bond restraints
 O12, C36
 with sigma for 1-2 distances of 0.01 and sigma for 1-3 distances of 0.01
 O10, C34
 with sigma for 1-2 distances of 0.01 and sigma for 1-3 distances of 0.01
4. Uiso/Uaniso restraints and constraints
C30 \\sim C20 \\sim C22 \\sim C31 \\sim C10 \\sim C29 \\sim C27 \\sim C28 \\sim
C7 \\sim C15 \\sim C17 \\sim C1 \\sim C8 \\sim C23 \\sim C9 \\sim C6 \\sim C16
\\sim C14 \\sim C37 \\sim C11 \\sim C13 \\sim C38 \\sim C21 \\sim C19 \\sim C24
\\sim C26 \\sim C2 \\sim C33 \\sim C18 \\sim C4 \\sim C25 \\sim C32 \\sim C3
\\sim C12 \\sim C5 \\sim C34 \\sim C36 \\sim O7 \\sim O6 \\sim O5 \\sim O11
\\sim O4 \\sim O12 \\sim O1 \\sim O14 \\sim O13 \\sim O10 \\sim O3 \\sim O8
\\sim O2 \\sim O9: within 2A with sigma of 0.01 and sigma for terminal atoms of
0.02 within 2A
5. Others
 Fixed Sof: H30A(0.5) H30B(0.5) H30C(0.5) H31A(0.5) H31B(0.5) H31C(0.5)
 H34A(0.5) H34B(0.5) H34C(0.5) H36A(0.5) H36B(0.5) H36C(0.5)
6.a Secondary CH2 refined with riding coordinates:
 C22(H22A,H22B), C29(H29A,H29B), C15(H15A,H15B), C1(H1A,H1B), C8(H8A,H8B)
6.b Aromatic/amide H refined with riding coordinates:
 C10(H10), C17(H17), C11(H11), C19(H19), C24(H24), C26(H26), C18(H18), C4(H4),
 C25(H25), C3(H3), C12(H12), C5(H5)
6.c Idealised Me refined as rotating group:
 C30(H30A,H30B,H30C), C31(H31A,H31B,H31C), C37(H37A,H37B,H37C), C38(H38A,H38B,
 H38C), C33(H33A,H33B,H33C), C32(H32A,H32B,H32C), C34(H34A,H34B,H34C), C36(H36A,
 H36B,H36C)
;
_olex2_submission_special_instructions 'No special instructions were received'

loop_
_space_group_symop_operation_xyz
'x, y, z'
'-x, -y, z+1/2'
'x, -y, z+1/2'
'-x, y, z'
'x+1/2, y+1/2, z'
'-x+1/2, -y+1/2, z+1/2'
'x+1/2, -y+1/2, z+1/2'
'-x+1/2, y+1/2, z'

loop_
_atom_site_label
_atom_site_type_symbol
_atom_site_fract_x
_atom_site_fract_y
_atom_site_fract_z
_atom_site_U_iso_or_equiv
_atom_site_adp_type
_atom_site_occupancy
_atom_site_site_symmetry_order
_atom_site_calc_flag
_atom_site_refinement_flags_posn
_atom_site_refinement_flags_adp
_atom_site_refinement_flags_occupancy
_atom_site_disorder_assembly
_atom_site_disorder_group
Ti2 Ti 0.43542(11) 0.83672(12) 0.52977(16) 0.0441(7) Uani 1 1 d . . . . .
Ti1 Ti 0.43517(12) 0.63240(12) 0.55181(16) 0.0453(7) Uani 1 1 d . . . . .
Ti4 Ti 0.37283(11) 0.74345(14) 0.6709(2) 0.0502(7) Uani 1 1 d . . . . .
Ti3 Ti 0.500000 0.7442(2) 0.6638(3) 0.0576(12) Uani 1 2 d S T P . .
O7 O 0.4358(4) 0.7376(5) 0.5761(6) 0.037(3) Uani 1 1 d . . . . .
O6 O 0.500000 0.8278(7) 0.4485(9) 0.042(4) Uani 1 2 d S TU P . .
O5 O 0.500000 0.6310(6) 0.4717(8) 0.040(4) Uani 1 2 d S TU P . .
O11 O 0.5558(4) 0.7482(5) 0.7445(7) 0.055(3) Uani 1 1 d . . . . .
O4 O 0.4319(4) 0.9308(5) 0.5138(7) 0.058(3) Uani 1 1 d . U . . .
O12 O 0.500000 0.8379(7) 0.6134(11) 0.059(5) Uani 1 2 d S TU P . .
O1 O 0.4314(4) 0.5364(5) 0.5586(8) 0.058(3) Uani 1 1 d . U . . .
O14 O 0.3159(5) 0.7387(6) 0.5971(8) 0.067(3) Uani 1 1 d . U . . .
O13 O 0.3368(5) 0.7497(6) 0.7712(8) 0.070(3) Uani 1 1 d . U . . .
O10 O 0.500000 0.6427(8) 0.6377(11) 0.062(5) Uani 1 2 d S TU P . .
O3 O 0.3883(4) 0.8121(5) 0.4406(7) 0.053(3) Uani 1 1 d . U . . .
O8 O 0.3878(5) 0.6409(5) 0.6570(7) 0.060(3) Uani 1 1 d . U . . .
O2 O 0.3906(4) 0.6442(5) 0.4581(7) 0.055(3) Uani 1 1 d . U . . .
O9 O 0.3877(5) 0.8432(5) 0.6356(7) 0.059(3) Uani 1 1 d . U . . .
C30 C 0.500000 0.5918(12) 0.3922(15) 0.065(6) Uani 1 2 d S TU P . .
H30A H 0.463292 0.580916 0.375682 0.098 Uiso 0.5 1 calc R U P A -1
H30B H 0.519923 0.549231 0.401353 0.098 Uiso 0.5 1 calc R U P A -1
H30C H 0.516785 0.618526 0.345212 0.098 Uiso 0.5 1 calc R U P A -1
C20 C 0.3427(7) 0.8976(8) 0.3533(11) 0.057(3) Uani 1 1 d . U . . .
C22 C 0.3296(7) 0.9420(8) 0.4343(11) 0.060(4) Uani 1 1 d . U . . .
H22A H 0.292442 0.958402 0.428475 0.072 Uiso 1 1 calc R U . . .
H22B H 0.331096 0.912337 0.487062 0.072 Uiso 1 1 calc R U . . .
C31 C 0.500000 0.8570(13) 0.3651(14) 0.066(6) Uani 1 2 d S TU P . .
H31A H 0.479088 0.828337 0.325039 0.099 Uiso 0.5 1 calc R U P B -1
H31B H 0.536630 0.860355 0.343476 0.099 Uiso 0.5 1 calc R U P B -1
H31C H 0.484282 0.902952 0.368005 0.099 Uiso 0.5 1 calc R U P B -1
C10 C 0.3025(7) 0.5395(9) 0.3204(12) 0.065(4) Uani 1 1 d . U . . .
H10 H 0.280108 0.500339 0.324416 0.078 Uiso 1 1 calc R U . . .
C29 C 0.500000 1.0448(10) 0.5615(15) 0.060(5) Uani 1 2 d S TU P . .
H29A H 0.500000 1.078123 0.610575 0.072 Uiso 1 2 calc R U P . .
H29B H 0.500001 0.998429 0.588050 0.072 Uiso 1 2 calc R U P . .
C27 C 0.4487(7) 1.0531(8) 0.5133(11) 0.063(4) Uani 1 1 d . U . . .
C28 C 0.4159(7) 0.9964(8) 0.4931(12) 0.059(3) Uani 1 1 d . U . . .
C7 C 0.4152(7) 0.4722(7) 0.5336(11) 0.061(3) Uani 1 1 d . U . . .
C15 C 0.4071(7) 0.7199(7) 0.2954(12) 0.059(4) Uani 1 1 d . U . . .
H15A H 0.431066 0.721828 0.346979 0.070 Uiso 1 1 calc R U . . .
H15B H 0.429383 0.712066 0.242644 0.070 Uiso 1 1 calc R U . . .
C17 C 0.3628(8) 0.8155(9) 0.2039(11) 0.074(4) Uani 1 1 d . U . . .
H17 H 0.368957 0.788656 0.152822 0.088 Uiso 1 1 calc R U . . .
C1 C 0.500000 0.4232(11) 0.6007(16) 0.063(5) Uani 1 2 d S TU P . .
H1A H 0.499999 0.389589 0.649508 0.075 Uiso 1 2 calc R U P . .
H1B H 0.500000 0.469471 0.627407 0.075 Uiso 1 2 calc R U P . .
C8 C 0.3259(7) 0.5235(8) 0.4801(12) 0.065(4) Uani 1 1 d . U . . .
H8A H 0.289092 0.505718 0.485005 0.078 Uiso 1 1 calc R U . . .
H8B H 0.331011 0.556803 0.528577 0.078 Uiso 1 1 calc R U . . .
C23 C 0.3647(8) 1.0031(9) 0.4500(11) 0.067(4) Uani 1 1 d . U . . .
C9 C 0.3303(7) 0.5619(8) 0.3946(12) 0.060(3) Uani 1 1 d . U . . .
C6 C 0.3642(8) 0.4637(8) 0.4948(13) 0.071(4) Uani 1 1 d . U . . .
C16 C 0.3785(7) 0.7906(8) 0.2858(11) 0.059(3) Uani 1 1 d . U . . .
C14 C 0.3639(7) 0.6224(8) 0.3860(11) 0.056(3) Uani 1 1 d . U . . .
C37 C 0.2810(8) 0.7509(10) 0.8019(15) 0.090(6) Uani 1 1 d . U . . .
H37A H 0.274411 0.710967 0.839550 0.135 Uiso 1 1 calc R U . . .
H37B H 0.257073 0.749433 0.751121 0.135 Uiso 1 1 calc R U . . .
H37C H 0.274642 0.792971 0.835465 0.135 Uiso 1 1 calc R U . . .
C11 C 0.3071(8) 0.5736(9) 0.2413(14) 0.076(4) Uani 1 1 d . U . . .
H11 H 0.287682 0.557969 0.191678 0.091 Uiso 1 1 calc R U . . .
C13 C 0.3683(6) 0.6578(8) 0.3066(11) 0.058(3) Uani 1 1 d . U . . .
C38 C 0.2742(9) 0.7367(14) 0.5374(17) 0.124(7) Uani 1 1 d . U . . .
H38A H 0.288383 0.732226 0.477687 0.186 Uiso 1 1 calc R U . . .
H38B H 0.253453 0.779167 0.541849 0.186 Uiso 1 1 calc R U . . .
H38C H 0.251208 0.697432 0.550535 0.186 Uiso 1 1 calc R U . . .
C21 C 0.3700(7) 0.8331(8) 0.3606(10) 0.054(3) Uani 1 1 d . U . . .
C19 C 0.3293(8) 0.9217(10) 0.2707(11) 0.074(4) Uani 1 1 d . U . . .
H19 H 0.314321 0.966179 0.264600 0.089 Uiso 1 1 calc R U . . .
C24 C 0.3489(9) 1.0713(9) 0.4287(14) 0.086(5) Uani 1 1 d . U . . .
H24 H 0.315708 1.078313 0.400221 0.103 Uiso 1 1 calc R U . . .
C26 C 0.4281(9) 1.1183(9) 0.4912(14) 0.088(5) Uani 1 1 d . U . . .
H26 H 0.447901 1.157955 0.506523 0.105 Uiso 1 1 calc R U . . .
C2 C 0.4470(8) 0.4145(7) 0.5492(12) 0.069(4) Uani 1 1 d . U . . .
C33 C 0.3698(10) 0.9023(10) 0.6839(14) 0.104(7) Uani 1 1 d . U . . .
H33A H 0.395255 0.912637 0.730870 0.155 Uiso 1 1 calc R U . . .
H33B H 0.334834 0.892779 0.709686 0.155 Uiso 1 1 calc R U . . .
H33C H 0.367115 0.941646 0.644115 0.155 Uiso 1 1 calc R U . . .
C18 C 0.3377(8) 0.8810(10) 0.1957(13) 0.084(4) Uani 1 1 d . U . . .
H18 H 0.326607 0.896970 0.139666 0.100 Uiso 1 1 calc R U . . .
C4 C 0.3781(10) 0.3427(10) 0.4839(16) 0.107(5) Uani 1 1 d . U . . .
H4 H 0.365210 0.298753 0.467720 0.128 Uiso 1 1 calc R U . . .
C25 C 0.3795(9) 1.1264(9) 0.4475(14) 0.095(5) Uani 1 1 d . U . . .
H25 H 0.367947 1.170902 0.430997 0.114 Uiso 1 1 calc R U . . .
C32 C 0.3676(11) 0.5896(10) 0.7152(14) 0.113(7) Uani 1 1 d . U . . .
H32A H 0.374063 0.544130 0.690039 0.169 Uiso 1 1 calc R U . . .
H32B H 0.329340 0.596408 0.723416 0.169 Uiso 1 1 calc R U . . .
H32C H 0.385695 0.593191 0.772177 0.169 Uiso 1 1 calc R U . . .
C3 C 0.4308(10) 0.3488(9) 0.5270(16) 0.098(5) Uani 1 1 d . U . . .
H3 H 0.452219 0.309815 0.538870 0.118 Uiso 1 1 calc R U . . .
C12 C 0.3406(7) 0.6318(9) 0.2332(13) 0.070(4) Uani 1 1 d . U . . .
H12 H 0.344493 0.653498 0.177691 0.084 Uiso 1 1 calc R U . . .
C5 C 0.3491(10) 0.3969(9) 0.4679(14) 0.094(5) Uani 1 1 d . U . . .
H5 H 0.316590 0.391347 0.436891 0.113 Uiso 1 1 calc R U . . .
C34 C 0.500000 0.603(2) 0.729(2) 0.131(10) Uani 1 2 d S TU P . .
H34A H 0.476836 0.626890 0.770359 0.196 Uiso 0.5 1 calc R U P C -1
H34B H 0.536293 0.601310 0.751997 0.196 Uiso 0.5 1 calc R U P C -1
H34C H 0.486871 0.556176 0.719599 0.196 Uiso 0.5 1 calc R U P C -1
C36 C 0.500000 0.887(2) 0.707(2) 0.148(11) Uani 1 2 d S TU P . .
H36A H 0.481462 0.930086 0.695788 0.222 Uiso 0.5 1 calc R U P D -1
H36B H 0.536752 0.896273 0.724769 0.222 Uiso 0.5 1 calc R U P D -1
H36C H 0.481786 0.861858 0.754267 0.222 Uiso 0.5 1 calc R U P D -1

loop_
_atom_site_aniso_label
_atom_site_aniso_U_11
_atom_site_aniso_U_22
_atom_site_aniso_U_33
_atom_site_aniso_U_23
_atom_site_aniso_U_13
_atom_site_aniso_U_12
Ti2 0.0524(17) 0.0295(13) 0.0505(16) 0.0033(11) 0.0003(15) 0.0007(13)
Ti1 0.0579(18) 0.0277(13) 0.0503(16) -0.0019(11) 0.0036(16) -0.0039(13)
Ti4 0.0567(17) 0.0432(15) 0.0506(16) -0.0012(14) 0.0075(15) -0.0023(14)
Ti3 0.090(3) 0.035(2) 0.048(2) -0.0015(18) 0.000 0.000
O7 0.046(6) 0.023(5) 0.043(7) 0.004(4) 0.006(5) -0.003(4)
O6 0.045(9) 0.043(8) 0.039(8) 0.017(6) 0.000 0.000
O5 0.056(9) 0.026(7) 0.039(8) -0.011(5) 0.000 0.000
O11 0.061(8) 0.065(8) 0.040(6) -0.003(5) -0.012(5) 0.000(5)
O4 0.062(6) 0.037(5) 0.075(7) 0.009(5) 0.000(6) 0.009(5)
O12 0.065(12) 0.036(10) 0.076(11) 0.000(7) 0.000 0.000
O1 0.071(7) 0.032(5) 0.071(7) -0.003(5) 0.008(6) -0.006(5)
O14 0.046(7) 0.085(8) 0.070(8) 0.000(6) -0.003(6) -0.006(6)
O13 0.081(8) 0.059(7) 0.071(8) 0.000(6) 0.023(7) 0.004(6)
O10 0.090(13) 0.033(8) 0.064(11) 0.004(7) 0.000 0.000
O3 0.055(7) 0.048(6) 0.055(6) -0.002(5) -0.003(5) 0.003(5)
O8 0.095(9) 0.039(6) 0.046(7) 0.008(5) 0.008(6) -0.020(6)
O2 0.056(7) 0.048(6) 0.061(7) -0.008(5) -0.009(5) -0.008(5)
O9 0.091(9) 0.035(6) 0.052(7) 0.000(5) 0.008(6) 0.026(6)
C30 0.063(15) 0.062(14) 0.071(14) -0.020(12) 0.000 0.000
C20 0.064(7) 0.049(7) 0.057(7) 0.002(6) -0.003(6) 0.005(6)
C22 0.064(8) 0.048(7) 0.068(8) 0.003(7) -0.007(7) 0.018(7)
C31 0.085(16) 0.072(15) 0.040(12) -0.002(11) 0.000 0.000
C10 0.064(8) 0.052(8) 0.081(9) -0.015(7) 0.000(8) -0.003(7)
C29 0.086(12) 0.033(9) 0.062(11) 0.000(9) 0.000 0.000
C27 0.091(9) 0.031(6) 0.066(8) 0.001(6) -0.006(7) 0.011(6)
C28 0.075(8) 0.034(6) 0.068(7) 0.007(6) 0.003(6) 0.014(6)
C7 0.084(8) 0.032(6) 0.068(7) 0.001(6) 0.003(7) -0.015(6)
C15 0.064(8) 0.050(7) 0.062(8) 0.000(6) -0.003(7) 0.001(7)
C17 0.099(10) 0.062(8) 0.060(8) 0.010(7) -0.006(8) 0.004(8)
C1 0.090(13) 0.028(10) 0.071(12) -0.008(9) 0.000 0.000
C8 0.066(9) 0.051(8) 0.077(8) -0.005(7) 0.013(8) -0.018(7)
C23 0.086(8) 0.037(6) 0.078(8) -0.002(7) -0.002(7) 0.021(7)
C9 0.058(8) 0.049(7) 0.072(8) -0.009(6) 0.002(7) -0.003(6)
C6 0.096(9) 0.036(7) 0.081(8) -0.004(6) 0.004(7) -0.020(7)
C16 0.070(8) 0.056(7) 0.051(7) 0.008(6) -0.001(7) -0.002(6)
C14 0.063(7) 0.046(7) 0.058(7) -0.011(6) -0.009(6) 0.009(6)
C37 0.074(13) 0.107(14) 0.089(13) -0.012(11) 0.028(11) -0.001(11)
C11 0.081(9) 0.059(8) 0.087(9) -0.023(8) -0.015(8) -0.001(8)
C13 0.063(7) 0.049(7) 0.063(7) -0.005(6) -0.009(7) 0.009(6)
C38 0.082(13) 0.19(2) 0.096(15) -0.001(16) -0.005(14) -0.007(15)
C21 0.063(7) 0.052(7) 0.047(6) 0.005(6) -0.001(6) -0.003(6)
C19 0.091(9) 0.062(8) 0.069(9) 0.008(7) -0.006(8) 0.017(8)
C24 0.111(10) 0.042(8) 0.105(10) 0.003(8) -0.024(9) 0.021(8)
C26 0.121(11) 0.039(7) 0.104(10) 0.001(7) -0.037(9) 0.007(8)
C2 0.105(9) 0.030(6) 0.073(8) -0.005(6) -0.007(7) -0.008(6)
C33 0.163(18) 0.067(12) 0.081(13) 0.001(11) 0.038(13) 0.030(12)
C18 0.108(10) 0.073(9) 0.070(9) 0.013(8) -0.005(8) 0.014(8)
C4 0.142(12) 0.043(8) 0.134(11) -0.017(9) -0.031(10) -0.021(9)
C25 0.130(11) 0.038(8) 0.117(11) 0.000(8) -0.048(9) 0.015(9)
C32 0.19(2) 0.060(12) 0.086(14) -0.002(10) 0.047(14) -0.031(13)
C3 0.135(11) 0.041(7) 0.118(11) -0.012(8) -0.023(10) -0.011(8)
C12 0.086(9) 0.058(8) 0.066(8) -0.008(7) -0.009(8) 0.010(7)
C5 0.124(11) 0.043(8) 0.116(10) -0.007(8) -0.026(9) -0.015(9)
C34 0.16(2) 0.13(2) 0.101(18) 0.040(16) 0.000 0.000
C36 0.19(3) 0.13(2) 0.13(2) -0.032(16) 0.000 0.000

loop_
_atom_type_symbol
_atom_type_description
_atom_type_scat_dispersion_real
_atom_type_scat_dispersion_imag
_atom_type_scat_source
C C 0.0033 0.0016 'International Tables Vol C Tables 4.2.6.8 and 6.1.1.4'
H H 0.0000 0.0000 'International Tables Vol C Tables 4.2.6.8 and 6.1.1.4'
O O 0.0106 0.0060 'International Tables Vol C Tables 4.2.6.8 and 6.1.1.4'
Ti Ti 0.2776 0.4457 'International Tables Vol C Tables 4.2.6.8 and 6.1.1.4'

loop_
_geom_angle_atom_site_label_1
_geom_angle_atom_site_label_2
_geom_angle_atom_site_label_3
_geom_angle
_geom_angle_site_symmetry_1
_geom_angle_site_symmetry_3
_geom_angle_publ_flag
Ti4 Ti2 Ti2 119.22(8) . 4_655 ?
Ti3 Ti2 Ti2 59.19(8) 4_655 4_655 ?
Ti3 Ti2 Ti2 59.19(8) . 4_655 ?
Ti3 Ti2 Ti4 60.04(11) . . ?
Ti3 Ti2 Ti4 60.04(11) 4_655 . ?
Ti3 Ti2 Ti3 0.00(17) 4_655 . ?
O7 Ti2 Ti2 89.7(3) . 4_655 ?
O7 Ti2 Ti4 40.9(3) . . ?
O7 Ti2 Ti3 40.7(3) . . ?
O7 Ti2 Ti3 40.7(3) . 4_655 ?
O7 Ti2 O12 78.2(5) . . ?
O6 Ti2 Ti2 37.5(3) . 4_655 ?
O6 Ti2 Ti4 137.8(4) . . ?
O6 Ti2 Ti3 86.2(3) . . ?
O6 Ti2 Ti3 86.2(3) . 4_655 ?
O6 Ti2 O7 97.1(5) . . ?
O6 Ti2 O12 75.4(5) . . ?
O4 Ti2 Ti2 92.7(4) . 4_655 ?
O4 Ti2 Ti4 128.5(4) . . ?
O4 Ti2 Ti3 132.2(4) . . ?
O4 Ti2 Ti3 132.2(4) . 4_655 ?
O4 Ti2 O7 167.3(4) . . ?
O4 Ti2 O6 92.4(5) . . ?
O4 Ti2 O12 96.1(5) . . ?
O4 Ti2 O3 97.4(5) . . ?
O4 Ti2 O9 90.8(5) . . ?
O12 Ti2 Ti2 38.1(4) . 4_655 ?
O12 Ti2 Ti4 88.9(4) . . ?
O12 Ti2 Ti3 37.5(4) . . ?
O12 Ti2 Ti3 37.5(4) . 4_655 ?
O3 Ti2 Ti2 129.5(3) . 4_655 ?
O3 Ti2 Ti4 91.7(4) . . ?
O3 Ti2 Ti3 130.3(3) . . ?
O3 Ti2 Ti3 130.3(3) . 4_655 ?
O3 Ti2 O7 90.6(4) . . ?
O3 Ti2 O6 92.5(5) . . ?
O3 Ti2 O12 162.2(5) . . ?
O3 Ti2 O9 102.7(5) . . ?
O9 Ti2 Ti2 126.6(4) . 4_655 ?
O9 Ti2 Ti4 37.9(3) . . ?
O9 Ti2 Ti3 80.0(3) . 4_655 ?
O9 Ti2 Ti3 80.0(3) . . ?
O9 Ti2 O7 77.8(4) . . ?
O9 Ti2 O6 164.0(5) . . ?
O9 Ti2 O12 88.6(5) . . ?
Ti4 Ti1 Ti1 119.04(8) . 4_655 ?
Ti3 Ti1 Ti1 59.49(7) . 4_655 ?
Ti3 Ti1 Ti1 59.49(7) 4_655 4_655 ?
Ti3 Ti1 Ti4 59.58(11) 4_655 . ?
Ti3 Ti1 Ti4 59.58(11) . . ?
Ti3 Ti1 Ti3 0.00(17) 4_655 . ?
O7 Ti1 Ti1 89.5(3) . 4_655 ?
O7 Ti1 Ti4 40.9(3) . . ?
O7 Ti1 Ti3 40.0(3) . . ?
O7 Ti1 Ti3 40.0(3) . 4_655 ?
O7 Ti1 O10 77.9(5) . . ?
O5 Ti1 Ti1 36.8(3) . 4_655 ?
O5 Ti1 Ti4 137.2(4) . . ?
O5 Ti1 Ti3 85.4(3) . . ?
O5 Ti1 Ti3 85.4(3) . 4_655 ?
O5 Ti1 O7 96.5(4) . . ?
O5 Ti1 O10 75.6(5) . . ?
O1 Ti1 Ti1 92.9(3) . 4_655 ?
O1 Ti1 Ti4 127.9(4) . . ?
O1 Ti1 Ti3 132.3(4) . . ?
O1 Ti1 Ti3 132.3(4) . 4_655 ?
O1 Ti1 O7 166.4(4) . . ?
O1 Ti1 O5 93.4(5) . . ?
O1 Ti1 O10 95.7(5) . . ?
O1 Ti1 O8 90.5(4) . . ?
O10 Ti1 Ti1 39.0(4) . 4_655 ?
O10 Ti1 Ti4 87.9(4) . . ?
O10 Ti1 Ti3 37.9(4) . . ?
O10 Ti1 Ti3 37.9(4) . 4_655 ?
O8 Ti1 Ti1 126.5(4) . 4_655 ?
O8 Ti1 Ti4 37.5(3) . . ?
O8 Ti1 Ti3 79.7(3) . 4_655 ?
O8 Ti1 Ti3 79.7(3) . . ?
O8 Ti1 O7 77.4(4) . . ?
O8 Ti1 O5 163.0(5) . . ?
O8 Ti1 O10 87.5(5) . . ?
O2 Ti1 Ti1 127.8(4) . 4_655 ?
O2 Ti1 Ti4 93.2(4) . . ?
O2 Ti1 Ti3 129.8(3) . . ?
O2 Ti1 Ti3 129.8(3) . 4_655 ?
O2 Ti1 O7 91.1(4) . . ?
O2 Ti1 O5 91.5(5) . . ?
O2 Ti1 O1 97.9(5) . . ?
O2 Ti1 O10 161.8(5) . . ?
O2 Ti1 O8 104.4(5) . . ?
Ti2 Ti4 Ti1 76.59(13) . . ?
Ti3 Ti4 Ti2 59.15(11) 4_655 . ?
Ti3 Ti4 Ti2 59.15(11) . . ?
Ti3 Ti4 Ti1 59.92(11) . . ?
Ti3 Ti4 Ti1 59.92(11) 4_655 . ?
Ti3 Ti4 Ti3 0.0(2) 4_655 . ?
O7 Ti4 Ti2 38.9(2) . . ?
O7 Ti4 Ti1 39.5(2) . . ?
O7 Ti4 Ti3 40.5(3) . 4_655 ?
O7 Ti4 Ti3 40.5(3) . . ?
O11 Ti4 Ti2 85.0(3) 4_655 . ?
O11 Ti4 Ti1 85.1(3) 4_655 . ?
O11 Ti4 Ti3 34.0(3) 4_655 . ?
O11 Ti4 Ti3 34.0(3) 4_655 4_655 ?
O11 Ti4 O7 74.4(4) 4_655 . ?
O14 Ti4 Ti2 90.1(4) . . ?
O14 Ti4 Ti1 90.1(4) . . ?
O14 Ti4 Ti3 139.9(4) . 4_655 ?
O14 Ti4 Ti3 139.9(4) . . ?
O14 Ti4 O7 99.4(5) . . ?
O14 Ti4 O11 173.9(5) . 4_655 ?
O14 Ti4 O8 91.8(5) . . ?
O14 Ti4 O9 91.7(5) . . ?
O13 Ti4 Ti2 141.4(4) . . ?
O13 Ti4 Ti1 140.7(4) . . ?
O13 Ti4 Ti3 122.6(4) . . ?
O13 Ti4 Ti3 122.6(4) . 4_655 ?
O13 Ti4 O7 163.0(5) . . ?
O13 Ti4 O11 88.6(5) . 4_655 ?
O13 Ti4 O14 97.5(6) . . ?
O13 Ti4 O8 104.4(5) . . ?
O13 Ti4 O9 104.6(5) . . ?
O8 Ti4 Ti2 113.1(3) . . ?
O8 Ti4 Ti1 36.6(3) . . ?
O8 Ti4 Ti3 79.4(4) . . ?
O8 Ti4 Ti3 79.4(4) . 4_655 ?
O8 Ti4 O7 75.1(4) . . ?
O8 Ti4 O11 86.6(4) . 4_655 ?
O8 Ti4 O9 150.0(5) . . ?
O9 Ti4 Ti2 37.1(3) . . ?
O9 Ti4 Ti1 113.6(3) . . ?
O9 Ti4 Ti3 78.8(4) . 4_655 ?
O9 Ti4 Ti3 78.8(4) . . ?
O9 Ti4 O7 74.9(4) . . ?
O9 Ti4 O11 86.7(5) . 4_655 ?
Ti2 Ti3 Ti2 61.63(15) . 4_655 ?
Ti2 Ti3 Ti1 107.80(17) . 4_655 ?
Ti2 Ti3 Ti1 77.62(14) 4_655 4_655 ?
Ti2 Ti3 Ti4 122.42(14) 4_655 . ?
Ti2 Ti3 Ti4 60.81(10) 4_655 4_655 ?
Ti2 Ti3 Ti4 60.81(10) . . ?
Ti2 Ti3 Ti4 122.42(14) . 4_655 ?
Ti4 Ti3 Ti1 60.51(9) 4_655 4_655 ?
Ti4 Ti3 Ti1 121.49(14) . 4_655 ?
Ti4 Ti3 Ti4 176.1(2) 4_655 . ?
Ti3 Ti3 Ti2 0(10) 4_655 . ?
Ti3 Ti3 Ti2 0(10) 4_655 4_655 ?
Ti3 Ti3 Ti1 0(10) 4_655 4_655 ?
Ti3 Ti3 Ti4 0(10) 4_655 . ?
Ti3 Ti3 Ti4 0(10) 4_655 4_655 ?
Ti3 Ti3 O7 0(10) 4_655 . ?
Ti3 Ti3 O7 0(10) 4_655 4_655 ?
Ti3 Ti3 O11 0(10) 4_655 4_655 ?
Ti3 Ti3 O11 0(10) 4_655 . ?
Ti3 Ti3 O12 0(10) 4_655 . ?
Ti3 Ti3 O10 0(10) 4_655 . ?
O7 Ti3 Ti2 39.8(3) . . ?
O7 Ti3 Ti2 91.2(3) 4_655 . ?
O7 Ti3 Ti2 39.8(3) 4_655 4_655 ?
O7 Ti3 Ti2 91.2(3) . 4_655 ?
O7 Ti3 Ti1 39.7(3) 4_655 4_655 ?
O7 Ti3 Ti1 90.7(3) . 4_655 ?
O7 Ti3 Ti4 41.6(3) . . ?
O7 Ti3 Ti4 142.2(3) 4_655 . ?
O7 Ti3 Ti4 142.2(3) . 4_655 ?
O7 Ti3 Ti4 41.6(3) 4_655 4_655 ?
O7 Ti3 O7 100.6(5) 4_655 . ?
O11 Ti3 Ti2 90.8(4) 4_655 . ?
O11 Ti3 Ti2 90.8(4) . 4_655 ?
O11 Ti3 Ti2 141.6(4) 4_655 4_655 ?
O11 Ti3 Ti2 141.6(4) . . ?
O11 Ti3 Ti1 89.8(4) . 4_655 ?
O11 Ti3 Ti1 139.4(3) 4_655 4_655 ?
O11 Ti3 Ti4 39.3(4) 4_655 . ?
O11 Ti3 Ti4 136.9(4) . . ?
O11 Ti3 Ti4 39.3(4) . 4_655 ?
O11 Ti3 Ti4 136.9(4) 4_655 4_655 ?
O11 Ti3 O7 178.1(5) 4_655 4_655 ?
O11 Ti3 O7 178.1(5) . . ?
O11 Ti3 O7 80.9(4) 4_655 . ?
O11 Ti3 O7 80.9(4) . 4_655 ?
O11 Ti3 O11 97.6(7) . 4_655 ?
O11 Ti3 O12 102.4(4) . . ?
O11 Ti3 O12 102.4(4) 4_655 . ?
O11 Ti3 O10 99.8(4) 4_655 . ?
O11 Ti3 O10 99.8(4) . . ?
O12 Ti3 Ti2 39.3(3) . 4_655 ?
O12 Ti3 Ti2 39.3(3) . . ?
O12 Ti3 Ti1 114.9(4) . 4_655 ?
O12 Ti3 Ti4 90.98(9) . . ?
O12 Ti3 Ti4 90.98(9) . 4_655 ?
O12 Ti3 O7 79.1(4) . . ?
O12 Ti3 O7 79.1(4) . 4_655 ?
O12 Ti3 O10 145.9(7) . . ?
O10 Ti3 Ti2 115.6(4) . 4_655 ?
O10 Ti3 Ti2 115.6(4) . . ?
O10 Ti3 Ti1 39.7(3) . 4_655 ?
O10 Ti3 Ti4 90.14(9) . 4_655 ?
O10 Ti3 Ti4 90.14(9) . . ?
O10 Ti3 O7 79.3(4) . . ?
O10 Ti3 O7 79.3(4) . 4_655 ?
Ti2 O7 Ti1 149.8(5) . . ?
Ti2 O7 Ti4 100.1(4) . . ?
Ti2 O7 Ti3 99.4(4) . . ?
Ti2 O7 Ti3 99.4(4) . 4_655 ?
Ti1 O7 Ti4 99.6(4) . . ?
Ti1 O7 Ti3 100.3(4) . . ?
Ti1 O7 Ti3 100.3(4) . 4_655 ?
Ti3 O7 Ti4 97.9(4) 4_655 . ?
Ti3 O7 Ti4 97.9(4) . . ?
Ti3 O7 Ti3 0.0(3) 4_655 . ?
Ti2 O6 Ti2 104.9(6) . 4_655 ?
C31 O6 Ti2 121.0(6) . 4_655 ?
C31 O6 Ti2 121.0(6) . . ?
Ti1 O5 Ti1 106.4(6) 4_655 . ?
C30 O5 Ti1 120.9(5) . 4_655 ?
C30 O5 Ti1 120.9(5) . . ?
Ti3 O11 Ti4 106.7(5) . 4_655 ?
Ti3 O11 Ti4 106.7(5) 4_655 4_655 ?
Ti3 O11 Ti3 0.0(2) 4_655 . ?
C28 O4 Ti2 164.4(11) . . ?
Ti2 O12 Ti2 103.9(8) . 4_655 ?
Ti3 O12 Ti2 103.2(5) 4_655 4_655 ?
Ti3 O12 Ti2 103.2(5) . 4_655 ?
Ti3 O12 Ti2 103.2(5) 4_655 . ?
Ti3 O12 Ti2 103.2(5) . . ?
Ti3 O12 Ti3 0.00(9) 4_655 . ?
C36 O12 Ti2 121.3(7) . . ?
C36 O12 Ti2 121.3(7) . 4_655 ?
C36 O12 Ti3 101.0(17) . 4_655 ?
C36 O12 Ti3 101.0(17) . . ?
C7 O1 Ti1 155.6(11) . . ?
C38 O14 Ti4 176.9(14) . . ?
C37 O13 Ti4 139.1(13) . . ?
Ti1 O10 Ti1 101.9(7) 4_655 . ?
Ti3 O10 Ti1 102.5(5) 4_655 . ?
Ti3 O10 Ti1 102.5(5) . . ?
Ti3 O10 Ti1 102.5(5) 4_655 4_655 ?
Ti3 O10 Ti1 102.5(5) . 4_655 ?
Ti3 O10 Ti3 0.0(2) 4_655 . ?
C34 O10 Ti1 119.8(8) . . ?
C34 O10 Ti1 119.8(8) . 4_655 ?
C34 O10 Ti3 107.9(17) . 4_655 ?
C34 O10 Ti3 107.9(17) . . ?
C21 O3 Ti2 141.9(10) . . ?
Ti1 O8 Ti4 105.9(4) . . ?
C32 O8 Ti1 130.4(11) . . ?
C32 O8 Ti4 123.7(11) . . ?
C14 O2 Ti1 153.6(10) . . ?
Ti2 O9 Ti4 105.0(5) . . ?
C33 O9 Ti2 130.2(11) . . ?
C33 O9 Ti4 124.6(11) . . ?
O5 C30 H30A 109.5 . . ?
O5 C30 H30B 109.5 . . ?
O5 C30 H30C 109.5 . . ?
H30A C30 H30B 109.5 . . ?
H30A C30 H30C 109.5 . . ?
H30B C30 H30C 109.5 . . ?
C21 C20 C22 122.1(14) . . ?
C19 C20 C22 118.9(15) . . ?
C19 C20 C21 118.9(16) . . ?
C20 C22 H22A 108.2 . . ?
C20 C22 H22B 108.2 . . ?
H22A C22 H22B 107.3 . . ?
C23 C22 C20 116.6(15) . . ?
C23 C22 H22A 108.2 . . ?
C23 C22 H22B 108.2 . . ?
O6 C31 H31A 109.5 . . ?
O6 C31 H31B 109.5 . . ?
O6 C31 H31C 109.5 . . ?
H31A C31 H31B 109.5 . . ?
H31A C31 H31C 109.5 . . ?
H31B C31 H31C 109.5 . . ?
C9 C10 H10 119.7 . . ?
C11 C10 H10 119.7 . . ?
C11 C10 C9 120.7(17) . . ?
H29A C29 H29B 106.9 . . ?
C27 C29 H29A 107.4 . . ?
C27 C29 H29A 107.4 4_655 . ?
C27 C29 H29B 107.4 . . ?
C27 C29 H29B 107.4 4_655 . ?
C27 C29 C27 120(2) 4_655 . ?
C28 C27 C29 121.8(15) . . ?
C28 C27 C26 116.0(17) . . ?
C26 C27 C29 122.1(17) . . ?
O4 C28 C27 120.4(15) . . ?
O4 C28 C23 116.6(15) . . ?
C27 C28 C23 123.0(15) . . ?
O1 C7 C6 119.4(15) . . ?
O1 C7 C2 121.1(16) . . ?
C2 C7 C6 119.5(14) . . ?
H15A C15 H15B 107.6 . . ?
C16 C15 H15A 108.7 . . ?
C16 C15 H15B 108.7 . . ?
C16 C15 C13 114.0(13) . . ?
C13 C15 H15A 108.7 . . ?
C13 C15 H15B 108.7 . . ?
C16 C17 H17 119.5 . . ?
C16 C17 C18 120.9(17) . . ?
C18 C17 H17 119.5 . . ?
H1A C1 H1B 107.2 . . ?
C2 C1 H1A 107.8 4_655 . ?
C2 C1 H1A 107.8 . . ?
C2 C1 H1B 107.8 . . ?
C2 C1 H1B 107.8 4_655 . ?
C2 C1 C2 118(2) . 4_655 ?
H8A C8 H8B 107.2 . . ?
C9 C8 H8A 108.0 . . ?
C9 C8 H8B 108.0 . . ?
C9 C8 C6 117.3(15) . . ?
C6 C8 H8A 108.0 . . ?
C6 C8 H8B 108.0 . . ?
C28 C23 C22 121.4(15) . . ?
C24 C23 C22 122.7(17) . . ?
C24 C23 C28 115.8(17) . . ?
C10 C9 C8 120.4(15) . . ?
C10 C9 C14 118.1(16) . . ?
C14 C9 C8 121.5(15) . . ?
C7 C6 C8 122.7(14) . . ?
C5 C6 C7 118.0(18) . . ?
C5 C6 C8 119.4(18) . . ?
C17 C16 C15 121.5(16) . . ?
C17 C16 C21 117.9(15) . . ?
C21 C16 C15 120.6(14) . . ?
O2 C14 C9 118.0(15) . . ?
O2 C14 C13 120.5(15) . . ?
C13 C14 C9 121.6(15) . . ?
O13 C37 H37A 109.5 . . ?
O13 C37 H37B 109.5 . . ?
O13 C37 H37C 109.5 . . ?
H37A C37 H37B 109.5 . . ?
H37A C37 H37C 109.5 . . ?
H37B C37 H37C 109.5 . . ?
C10 C11 H11 119.6 . . ?
C10 C11 C12 120.8(18) . . ?
C12 C11 H11 119.6 . . ?
C14 C13 C15 121.8(15) . . ?
C14 C13 C12 118.0(16) . . ?
C12 C13 C15 119.9(16) . . ?
O14 C38 H38A 109.5 . . ?
O14 C38 H38B 109.5 . . ?
O14 C38 H38C 109.5 . . ?
H38A C38 H38B 109.5 . . ?
H38A C38 H38C 109.5 . . ?
H38B C38 H38C 109.5 . . ?
O3 C21 C20 119.5(14) . . ?
O3 C21 C16 119.2(14) . . ?
C16 C21 C20 121.3(14) . . ?
C20 C19 H19 119.7 . . ?
C20 C19 C18 120.6(17) . . ?
C18 C19 H19 119.7 . . ?
C23 C24 H24 118.9 . . ?
C25 C24 C23 122.3(19) . . ?
C25 C24 H24 118.9 . . ?
C27 C26 H26 118.8 . . ?
C25 C26 C27 122.3(18) . . ?
C25 C26 H26 118.8 . . ?
C7 C2 C1 119.2(14) . . ?
C3 C2 C7 122.1(18) . . ?
C3 C2 C1 118.4(18) . . ?
O9 C33 H33A 109.5 . . ?
O9 C33 H33B 109.5 . . ?
O9 C33 H33C 109.5 . . ?
H33A C33 H33B 109.5 . . ?
H33A C33 H33C 109.5 . . ?
H33B C33 H33C 109.5 . . ?
C17 C18 H18 120.0 . . ?
C19 C18 C17 120.0(17) . . ?
C19 C18 H18 120.0 . . ?
C3 C4 H4 119.5 . . ?
C5 C4 H4 119.5 . . ?
C5 C4 C3 121.1(19) . . ?
C24 C25 C26 120.5(18) . . ?
C24 C25 H25 119.7 . . ?
C26 C25 H25 119.7 . . ?
O8 C32 H32A 109.5 . . ?
O8 C32 H32B 109.5 . . ?
O8 C32 H32C 109.5 . . ?
H32A C32 H32B 109.5 . . ?
H32A C32 H32C 109.5 . . ?
H32B C32 H32C 109.5 . . ?
C2 C3 C4 116.4(18) . . ?
C2 C3 H3 121.8 . . ?
C4 C3 H3 121.8 . . ?
C11 C12 H12 119.6 . . ?
C13 C12 C11 120.8(18) . . ?
C13 C12 H12 119.6 . . ?
C6 C5 H5 118.7 . . ?
C4 C5 C6 123(2) . . ?
C4 C5 H5 118.7 . . ?
O10 C34 H34A 109.5 . . ?
O10 C34 H34B 109.5 . . ?
O10 C34 H34C 109.5 . . ?
H34A C34 H34B 109.5 . . ?
H34A C34 H34C 109.5 . . ?
H34B C34 H34C 109.5 . . ?
O12 C36 H36A 109.5 . . ?
O12 C36 H36B 109.5 . . ?
O12 C36 H36C 109.5 . . ?
H36A C36 H36B 109.5 . . ?
H36A C36 H36C 109.5 . . ?
H36B C36 H36C 109.5 . . ?

loop_
_geom_bond_atom_site_label_1
_geom_bond_atom_site_label_2
_geom_bond_distance
_geom_bond_site_symmetry_2
_geom_bond_publ_flag
Ti2 Ti2 3.181(7) 4_655 ?
Ti2 Ti4 3.157(5) . ?
Ti2 Ti3 3.105(5) . ?
Ti2 Ti3 3.105(5) 4_655 ?
Ti2 O7 2.016(9) . ?
Ti2 O6 2.006(9) . ?
Ti2 O4 1.816(10) . ?
Ti2 O12 2.020(11) . ?
Ti2 O3 1.825(10) . ?
Ti2 O9 1.970(11) . ?
Ti1 Ti1 3.193(7) 4_655 ?
Ti1 Ti4 3.163(5) . ?
Ti1 Ti3 3.145(5) . ?
Ti1 Ti3 3.145(5) 4_655 ?
Ti1 O7 2.041(9) . ?
Ti1 O5 1.994(8) . ?
Ti1 O1 1.839(10) . ?
Ti1 O10 2.055(11) . ?
Ti1 O8 1.961(11) . ?
Ti1 O2 1.790(11) . ?
Ti4 Ti3 3.134(5) . ?
Ti4 Ti3 3.134(5) 4_655 ?
Ti4 O7 2.101(10) . ?
Ti4 O11 2.073(12) 4_655 ?
Ti4 O14 1.784(12) . ?
Ti4 O13 1.742(11) . ?
Ti4 O8 2.004(11) . ?
Ti4 O9 2.010(11) . ?
Ti3 Ti3 0.000(11) 4_655 ?
Ti3 O7 2.054(10) 4_655 ?
Ti3 O7 2.054(10) . ?
Ti3 O11 1.828(11) 4_655 ?
Ti3 O11 1.828(11) . ?
Ti3 O12 1.942(15) . ?
Ti3 O10 1.978(15) . ?
O6 C31 1.36(2) . ?
O5 C30 1.40(2) . ?
O4 C28 1.348(17) . ?
O12 C36 1.68(4) . ?
O1 C7 1.344(16) . ?
O14 C38 1.36(2) . ?
O13 C37 1.45(2) . ?
O10 C34 1.55(3) . ?
O3 C21 1.336(17) . ?
O8 C32 1.400(19) . ?
O2 C14 1.326(18) . ?
O9 C33 1.41(2) . ?
C30 H30A 0.9600 . ?
C30 H30B 0.9600 . ?
C30 H30C 0.9600 . ?
C20 C22 1.51(2) . ?
C20 C21 1.41(2) . ?
C20 C19 1.35(2) . ?
C22 H22A 0.9700 . ?
C22 H22B 0.9700 . ?
C22 C23 1.47(2) . ?
C31 H31A 0.9600 . ?
C31 H31B 0.9600 . ?
C31 H31C 0.9600 . ?
C10 H10 0.9300 . ?
C10 C9 1.37(2) . ?
C10 C11 1.35(2) . ?
C29 H29A 0.9700 . ?
C29 H29B 0.9700 . ?
C29 C27 1.46(2) 4_655 ?
C29 C27 1.46(2) . ?
C27 C28 1.38(2) . ?
C27 C26 1.39(2) . ?
C28 C23 1.42(2) . ?
C7 C6 1.39(2) . ?
C7 C2 1.37(2) . ?
C15 H15A 0.9700 . ?
C15 H15B 0.9700 . ?
C15 C16 1.53(2) . ?
C15 C13 1.53(2) . ?
C17 H17 0.9300 . ?
C17 C16 1.36(2) . ?
C17 C18 1.40(2) . ?
C1 H1A 0.9700 . ?
C1 H1B 0.9700 . ?
C1 C2 1.52(2) . ?
C1 C2 1.52(2) 4_655 ?
C8 H8A 0.9700 . ?
C8 H8B 0.9700 . ?
C8 C9 1.47(2) . ?
C8 C6 1.50(2) . ?
C23 C24 1.40(2) . ?
C9 C14 1.43(2) . ?
C6 C5 1.39(2) . ?
C16 C21 1.40(2) . ?
C14 C13 1.37(2) . ?
C37 H37A 0.9600 . ?
C37 H37B 0.9600 . ?
C37 H37C 0.9600 . ?
C11 H11 0.9300 . ?
C11 C12 1.39(2) . ?
C13 C12 1.38(2) . ?
C38 H38A 0.9600 . ?
C38 H38B 0.9600 . ?
C38 H38C 0.9600 . ?
C19 H19 0.9300 . ?
C19 C18 1.38(2) . ?
C24 H24 0.9300 . ?
C24 C25 1.32(2) . ?
C26 H26 0.9300 . ?
C26 C25 1.37(2) . ?
C2 C3 1.36(2) . ?
C33 H33A 0.9600 . ?
C33 H33B 0.9600 . ?
C33 H33C 0.9600 . ?
C18 H18 0.9300 . ?
C4 H4 0.9300 . ?
C4 C3 1.45(3) . ?
C4 C5 1.28(3) . ?
C25 H25 0.9300 . ?
C32 H32A 0.9600 . ?
C32 H32B 0.9600 . ?
C32 H32C 0.9600 . ?
C3 H3 0.9300 . ?
C12 H12 0.9300 . ?
C5 H5 0.9300 . ?
C34 H34A 0.9600 . ?
C34 H34B 0.9600 . ?
C34 H34C 0.9600 . ?
C36 H36A 0.9600 . ?
C36 H36B 0.9600 . ?
C36 H36C 0.9600 . ?

loop_
_geom_torsion_atom_site_label_1
_geom_torsion_atom_site_label_2
_geom_torsion_atom_site_label_3
_geom_torsion_atom_site_label_4
_geom_torsion
_geom_torsion_site_symmetry_1
_geom_torsion_site_symmetry_2
_geom_torsion_site_symmetry_3
_geom_torsion_site_symmetry_4
_geom_torsion_publ_flag
Ti2 Ti2 O4 C28 157(4) 4_655 . . . ?
Ti2 Ti2 O3 C21 -70.1(17) 4_655 . . . ?
Ti2 Ti4 O13 C37 100.5(16) . . . . ?
Ti2 Ti3 O11 Ti4 -79.7(7) . . . 4_655 ?
Ti2 Ti3 O11 Ti4 -38.2(4) 4_655 . . 4_655 ?
Ti2 Ti3 O11 Ti3 0(21) 4_655 . . 4_655 ?
Ti2 Ti3 O11 Ti3 0(100) . . . 4_655 ?
Ti2 O4 C28 C27 177(3) . . . . ?
Ti2 O4 C28 C23 -4(5) . . . . ?
Ti2 O3 C21 C20 -62(2) . . . . ?
Ti2 O3 C21 C16 117.9(16) . . . . ?
Ti1 Ti1 O1 C7 -128(3) 4_655 . . . ?
Ti1 Ti1 O2 C14 81(3) 4_655 . . . ?
Ti1 Ti4 O13 C37 -98.8(16) . . . . ?
Ti1 Ti3 O11 Ti4 39.5(4) 4_655 . . 4_655 ?
Ti1 Ti3 O11 Ti3 0(100) 4_655 . . 4_655 ?
Ti1 O1 C7 C6 -31(3) . . . . ?
Ti1 O1 C7 C2 151.6(19) . . . . ?
Ti1 O2 C14 C9 53(3) . . . . ?
Ti1 O2 C14 C13 -128(2) . . . . ?
Ti4 Ti2 O4 C28 -72(4) . . . . ?
Ti4 Ti2 O3 C21 158.9(16) . . . . ?
Ti4 Ti1 O1 C7 101(3) . . . . ?
Ti4 Ti1 O2 C14 -148(2) . . . . ?
Ti4 Ti3 O11 Ti4 178.9(3) . . . 4_655 ?
Ti4 Ti3 O11 Ti3 0(100) . . . 4_655 ?
Ti4 Ti3 O11 Ti3 0(100) 4_655 . . 4_655 ?
Ti3 Ti2 O4 C28 -154(4) . . . . ?
Ti3 Ti2 O4 C28 -154(4) 4_655 . . . ?
Ti3 Ti2 O3 C21 -150.2(15) 4_655 . . . ?
Ti3 Ti2 O3 C21 -150.2(15) . . . . ?
Ti3 Ti1 O1 C7 -178(2) . . . . ?
Ti3 Ti1 O1 C7 -178(2) 4_655 . . . ?
Ti3 Ti1 O2 C14 160(2) 4_655 . . . ?
Ti3 Ti1 O2 C14 160(2) . . . . ?
Ti3 Ti4 O13 C37 -179.7(14) 4_655 . . . ?
Ti3 Ti4 O13 C37 -179.7(14) . . . . ?
Ti3 Ti3 O11 Ti4 0.0(2) 4_655 . . 4_655 ?
O7 Ti2 O4 C28 -102(4) . . . . ?
O7 Ti2 O3 C21 -160.2(16) . . . . ?
O7 Ti1 O1 C7 132(3) . . . . ?
O7 Ti1 O2 C14 171(2) . . . . ?
O7 Ti4 O13 C37 -179.2(15) . . . . ?
O7 Ti3 O11 Ti4 0.6(4) 4_655 . . 4_655 ?
O7 Ti3 O11 Ti3 0(100) 4_655 . . 4_655 ?
O6 Ti2 O4 C28 119(4) . . . . ?
O6 Ti2 O3 C21 -63.1(17) . . . . ?
O5 Ti1 O1 C7 -91(3) . . . . ?
O5 Ti1 O2 C14 75(3) . . . . ?
O11 Ti4 O13 C37 -179.3(16) 4_655 . . . ?
O11 Ti3 O11 Ti4 179.41(13) 4_655 . . 4_655 ?
O11 Ti3 O11 Ti3 0(100) 4_655 . . 4_655 ?
O4 Ti2 O3 C21 29.7(17) . . . . ?
O4 C28 C23 C22 4(2) . . . . ?
O4 C28 C23 C24 -179.7(16) . . . . ?
O12 Ti2 O4 C28 -165(4) . . . . ?
O12 Ti2 O3 C21 -110(2) . . . . ?
O12 Ti3 O11 Ti4 -76.0(6) . . . 4_655 ?
O12 Ti3 O11 Ti3 0(100) . . . 4_655 ?
O1 Ti1 O2 C14 -19(3) . . . . ?
O1 C7 C6 C8 -1(3) . . . . ?
O1 C7 C6 C5 178.5(16) . . . . ?
O1 C7 C2 C1 4(3) . . . . ?
O1 C7 C2 C3 178.0(18) . . . . ?
O14 Ti4 O13 C37 0.7(16) . . . . ?
O10 Ti1 O1 C7 -167(3) . . . . ?
O10 Ti1 O2 C14 119(3) . . . . ?
O10 Ti3 O11 Ti4 78.0(5) . . . 4_655 ?
O10 Ti3 O11 Ti3 0(100) . . . 4_655 ?
O3 Ti2 O4 C28 27(4) . . . . ?
O8 Ti1 O1 C7 106(3) . . . . ?
O8 Ti1 O2 C14 -111(2) . . . . ?
O8 Ti4 O13 C37 -93.1(16) . . . . ?
O2 Ti1 O1 C7 1(3) . . . . ?
O2 C14 C13 C15 5(2) . . . . ?
O2 C14 C13 C12 178.5(15) . . . . ?
O9 Ti2 O4 C28 -76(4) . . . . ?
O9 Ti2 O3 C21 122.2(16) . . . . ?
O9 Ti4 O13 C37 94.5(16) . . . . ?
C20 C22 C23 C28 -81(2) . . . . ?
C20 C22 C23 C24 102(2) . . . . ?
C20 C19 C18 C17 -3(3) . . . . ?
C22 C20 C21 O3 -5(2) . . . . ?
C22 C20 C21 C16 175.7(16) . . . . ?
C22 C20 C19 C18 -176.1(18) . . . . ?
C22 C23 C24 C25 176(2) . . . . ?
C10 C9 C14 O2 179.6(14) . . . . ?
C10 C9 C14 C13 1(2) . . . . ?
C10 C11 C12 C13 -3(3) . . . . ?
C29 C27 C28 O4 -3(3) . . . . ?
C29 C27 C28 C23 177.0(17) . . . . ?
C29 C27 C26 C25 -179(2) . . . . ?
C27 C29 C27 C28 107(2) 4_655 . . . ?
C27 C29 C27 C26 -77(3) 4_655 . . . ?
C27 C28 C23 C22 -176.4(16) . . . . ?
C27 C28 C23 C24 0(3) . . . . ?
C27 C26 C25 C24 3(4) . . . . ?
C28 C27 C26 C25 -3(3) . . . . ?
C28 C23 C24 C25 0(3) . . . . ?
C7 C6 C5 C4 6(3) . . . . ?
C7 C2 C3 C4 1(3) . . . . ?
C15 C16 C21 O3 2(2) . . . . ?
C15 C16 C21 C20 -178.6(15) . . . . ?
C15 C13 C12 C11 177.2(15) . . . . ?
C17 C16 C21 O3 -175.4(16) . . . . ?
C17 C16 C21 C20 4(3) . . . . ?
C1 C2 C3 C4 176(2) . . . . ?
C8 C9 C14 O2 -1(2) . . . . ?
C8 C9 C14 C13 179.7(15) . . . . ?
C8 C6 C5 C4 -175(2) . . . . ?
C23 C24 C25 C26 -1(4) . . . . ?
C9 C10 C11 C12 1(3) . . . . ?
C9 C8 C6 C7 89(2) . . . . ?
C9 C8 C6 C5 -90(2) . . . . ?
C9 C14 C13 C15 -176.0(15) . . . . ?
C9 C14 C13 C12 -2(2) . . . . ?
C6 C7 C2 C1 -173.4(17) . . . . ?
C6 C7 C2 C3 1(3) . . . . ?
C6 C8 C9 C10 87(2) . . . . ?
C6 C8 C9 C14 -92.0(19) . . . . ?
C16 C15 C13 C14 -110.2(17) . . . . ?
C16 C15 C13 C12 76(2) . . . . ?
C16 C17 C18 C19 1(3) . . . . ?
C14 C13 C12 C11 3(3) . . . . ?
C11 C10 C9 C8 -178.8(17) . . . . ?
C11 C10 C9 C14 0(3) . . . . ?
C13 C15 C16 C17 -88(2) . . . . ?
C13 C15 C16 C21 94.5(18) . . . . ?
C21 C20 C22 C23 102.5(19) . . . . ?
C21 C20 C19 C18 6(3) . . . . ?
C19 C20 C22 C23 -75(2) . . . . ?
C19 C20 C21 O3 173.2(16) . . . . ?
C19 C20 C21 C16 -6(3) . . . . ?
C26 C27 C28 O4 -178.6(16) . . . . ?
C26 C27 C28 C23 2(3) . . . . ?
C2 C7 C6 C8 176.7(16) . . . . ?
C2 C7 C6 C5 -4(3) . . . . ?
C2 C1 C2 C7 -110.0(19) 4_655 . . . ?
C2 C1 C2 C3 76(3) 4_655 . . . ?
C18 C17 C16 C15 -178.7(16) . . . . ?
C18 C17 C16 C21 -2(3) . . . . ?
C3 C4 C5 C6 -4(4) . . . . ?
C5 C4 C3 C2 0(4) . . . . ?

loop_
_twin_individual_id
_twin_individual_mass_fraction_refined
1 0.48(8)
2 0.52(8)
